data_1569189
loop_
_publ_author_name
'Qaroush, Abdussalam K.'
'Eftaiha, Ala'a F.'
'Al-Qaisi, Feda'a M.'
'Assaf, Khaleel I.'
'Hammad, Suhad B.'
'Al-Anati, Malak H.'
'Radwan, Enas S.'
'Awwadi, Firas F.'

_publ_section_title
;
 Newly synthesized imidazolium precursors for CO2 utilization and
 sequestration: aprotic versus protic salts
;
_journal_issue 11
_journal_name_full 'Catalysis Science &amp; Technology'
_journal_page_first 3245
_journal_page_last 3257
_journal_paper_doi 10.1039/D3CY00270E
_journal_volume 13
_journal_year 2023
_chemical_formula_moiety '3(Br), C9 H21 N4'
_chemical_formula_sum 'C9 H21 Br3 N4'
_chemical_formula_weight 425.03
_space_group_crystal_system tetragonal
_space_group_IT_number 96
_space_group_name_Hall 'P 4nw 2abw'
_space_group_name_H-M_alt 'P 43 21 2'
_atom_sites_solution_hydrogens geom
_atom_sites_solution_primary dual
_audit_creation_date 2023-01-04
_audit_creation_method
;
Olex2 1.3
(compiled 2020.11.12 svn.r5f609507 for OlexSys, GUI svn.r6408)
;
_audit_update_record
;
2023-01-04 deposited with the CCDC.	2023-05-18 downloaded from the CCDC.
;
_cell_angle_alpha 90
_cell_angle_beta 90
_cell_angle_gamma 90
_cell_formula_units_Z 4
_cell_length_a 9.9901(2)
_cell_length_b 9.9901(2)
_cell_length_c 15.6499(4)
_cell_measurement_reflns_used 2830
_cell_measurement_temperature 293(2)
_cell_measurement_theta_max 24.4970
_cell_measurement_theta_min 3.8660
_cell_volume 1561.89(6)
_computing_cell_refinement 'CrysAlisPro 1.171.41.112a (Rigaku OD, 2021)'
_computing_data_collection 'CrysAlisPro 1.171.41.112a (Rigaku OD, 2021)'
_computing_data_reduction 'CrysAlisPro 1.171.41.112a (Rigaku OD, 2021)'
_computing_molecular_graphics 'Olex2 1.3 (Dolomanov et al., 2009)'
_computing_publication_material 'Olex2 1.3 (Dolomanov et al., 2009)'
_computing_structure_refinement 'SHELXL 2018/3 (Sheldrick, 2015)'
_computing_structure_solution 'SHELXT 2018/2 (Sheldrick, 2018)'
_diffrn_ambient_temperature 293(2)
_diffrn_detector 'CCD plate'
_diffrn_detector_area_resol_mean 16.0534
_diffrn_detector_type Eos
_diffrn_measured_fraction_theta_full 0.999
_diffrn_measured_fraction_theta_max 0.906
_diffrn_measurement_details
;
List of Runs (angles in degrees, time in seconds):

  # Type    Start    End  Width  t~exp~   \w     \q     \k     \f   Frames
#--------------------------------------------------------------------------
  1  \w    -35.00  -8.00   1.00   25.00    --  -15.89 -77.00-150.00   27
  2  \w    -36.00   2.00   1.00   25.00    --  -15.89 -77.00  90.00   38
  3  \w    -37.00  33.00   1.00   25.00    --   16.67 -57.00  30.00   70
  4  \w    -52.00  35.00   1.00   25.00    --   16.67 -38.00 -90.00   87
;
_diffrn_measurement_device 'four-circle diffractometer'
_diffrn_measurement_device_type 'Xcalibur, Eos'
_diffrn_measurement_method '\w scans'
_diffrn_orient_matrix_type 'CrysAlisPro convention (1999,Acta A55,543-557)'
_diffrn_orient_matrix_UB_11 0.0350844000
_diffrn_orient_matrix_UB_12 0.0342606000
_diffrn_orient_matrix_UB_13 -0.0327800000
_diffrn_orient_matrix_UB_21 0.0192127000
_diffrn_orient_matrix_UB_22 0.0500748000
_diffrn_orient_matrix_UB_23 0.0297005000
_diffrn_orient_matrix_UB_31 0.0586452000
_diffrn_orient_matrix_UB_32 -0.0368874000
_diffrn_orient_matrix_UB_33 0.0098934000
_diffrn_radiation_monochromator graphite
_diffrn_radiation_probe x-ray
_diffrn_radiation_type 'Mo K\a'
_diffrn_radiation_wavelength 0.71073
_diffrn_reflns_av_R_equivalents 0.0304
_diffrn_reflns_av_unetI/netI 0.0367
_diffrn_reflns_Laue_measured_fraction_full 0.999
_diffrn_reflns_Laue_measured_fraction_max 0.906
_diffrn_reflns_limit_h_max 13
_diffrn_reflns_limit_h_min -13
_diffrn_reflns_limit_k_max 13
_diffrn_reflns_limit_k_min -13
_diffrn_reflns_limit_l_max 12
_diffrn_reflns_limit_l_min -21
_diffrn_reflns_number 7829
_diffrn_reflns_point_group_measured_fraction_full 0.999
_diffrn_reflns_point_group_measured_fraction_max 0.877
_diffrn_reflns_theta_full 25.242
_diffrn_reflns_theta_max 29.337
_diffrn_reflns_theta_min 2.884
_diffrn_source 'fine-focus sealed X-ray tube'
_diffrn_source_type 'Enhance (Mo) X-ray Source'
_exptl_absorpt_coefficient_mu 7.733
_exptl_absorpt_correction_T_max 1.00000
_exptl_absorpt_correction_T_min 0.52141
_exptl_absorpt_correction_type multi-scan
_exptl_absorpt_process_details
;
CrysAlisPro 1.171.41.112a (Rigaku Oxford Diffraction, 2021)
Empirical absorption correction using spherical harmonics,
implemented in SCALE3 ABSPACK scaling algorithm.
;
_exptl_crystal_colour white
_exptl_crystal_density_diffrn 1.807
_exptl_crystal_description needel
_exptl_crystal_F_000 832
_exptl_crystal_size_max 0.3
_exptl_crystal_size_mid 0.2
_exptl_crystal_size_min 0.1
_refine_diff_density_max 0.580
_refine_diff_density_min -0.562
_refine_diff_density_rms 0.078
_refine_ls_abs_structure_details
;
 Flack x determined using 477 quotients [(I+)-(I-)]/[(I+)+(I-)]
 (Parsons, Flack and Wagner, Acta Cryst. B69 (2013) 249-259).
;
_refine_ls_abs_structure_Flack 0.008(10)
_refine_ls_extinction_method none
_refine_ls_goodness_of_fit_ref 1.060
_refine_ls_hydrogen_treatment constr
_refine_ls_matrix_type full
_refine_ls_number_parameters 75
_refine_ls_number_reflns 1887
_refine_ls_number_restraints 0
_refine_ls_restrained_S_all 1.060
_refine_ls_R_factor_all 0.0551
_refine_ls_R_factor_gt 0.0360
_refine_ls_shift/su_max 0.000
_refine_ls_shift/su_mean 0.000
_refine_ls_structure_factor_coef Fsqd
_refine_ls_weighting_details 'w=1/[\s^2^(Fo^2^)+(0.0143P)^2^+1.2458P] where P=(Fo^2^+2Fc^2^)/3'
_refine_ls_weighting_scheme calc
_refine_ls_wR_factor_gt 0.0514
_refine_ls_wR_factor_ref 0.0556
_reflns_Friedel_coverage 0.602
_reflns_Friedel_fraction_full 1.000
_reflns_Friedel_fraction_max 0.833
_reflns_number_gt 1527
_reflns_number_total 1887
_reflns_threshold_expression 'I > 2\s(I)'
_cod_data_source_file d3cy00270e2.cif
_cod_data_source_block exp_2962_auto
_cod_depositor_comments 'Adding full bibliography for 1569189.cif.'
_cod_original_cell_volume 1561.89(7)
_cod_database_code 1569189
_shelx_shelxl_version_number 2018/3
_chemical_oxdiff_usercomment 'rania 7'
_shelx_space_group_comment
;
The symmetry employed for this shelxl refinement is uniquely defined
by the following loop, which should always be used as a source of
symmetry information in preference to the above space-group names.
They are only intended as comments.
;
_reflns_odcompleteness_completeness 99.60
_reflns_odcompleteness_iscentric 1
_reflns_odcompleteness_theta 26.32
_olex2_refinement_description
;
1. Fixed Uiso
 At 1.2 times of:
  All C(H) groups, All C(H,H) groups, All N(H,H,H) groups
2.a Secondary CH2 refined with riding coordinates:
 C4(H4A,H4B), C3(H3A,H3B), C5(H5A,H5B)
2.b Aromatic/amide H refined with riding coordinates:
 C2(H2), C1(H1)
2.c Idealised Me refined as rotating group:
 N2(H2A,H2B,H2C)
;
_olex2_submission_special_instructions 'No special instructions were received'
_oxdiff_exptl_absorpt_empirical_details
;
Empirical correction (ABSPACK) includes:
- Absorption correction using spherical harmonics
- Frame scaling
;
_oxdiff_exptl_absorpt_empirical_full_max 1.904
_oxdiff_exptl_absorpt_empirical_full_min 0.736

loop_
_space_group_symop_operation_xyz
'x, y, z'
'-x, -y, z+1/2'
'-y+1/2, x+1/2, z+3/4'
'y+1/2, -x+1/2, z+1/4'
'-x+1/2, y+1/2, -z+3/4'
'x+1/2, -y+1/2, -z+1/4'
'y, x, -z'
'-y, -x, -z+1/2'

loop_
_atom_site_label
_atom_site_type_symbol
_atom_site_fract_x
_atom_site_fract_y
_atom_site_fract_z
_atom_site_U_iso_or_equiv
_atom_site_adp_type
_atom_site_occupancy
_atom_site_site_symmetry_order
_atom_site_calc_flag
_atom_site_refinement_flags_posn
_atom_site_refinement_flags_adp
_atom_site_refinement_flags_occupancy
_atom_site_disorder_assembly
_atom_site_disorder_group
Br1 Br 0.03476(5) 0.69225(5) 0.81363(3) 0.04668(16) Uani 1 1 d . . . . .
Br2 Br -0.00506(6) 0.99494(6) 0.500000 0.0572(2) Uani 1 2 d S T P . .
N1 N 0.3047(4) 0.4333(4) 0.4629(2) 0.0301(8) Uani 1 1 d . . . . .
N2 N 0.0781(4) 0.7279(4) 0.6028(2) 0.0448(11) Uani 1 1 d . . . . .
H2A H 0.055297 0.804880 0.578134 0.054 Uiso 1 1 calc R U . . .
H2B H 0.102723 0.743130 0.656581 0.054 Uiso 1 1 calc R U . . .
H2C H 0.008428 0.672397 0.602154 0.054 Uiso 1 1 calc R U . . .
C2 C 0.4235(5) 0.4235(5) 0.500000 0.0338(15) Uani 1 2 d S T P . .
H2 H 0.489336 0.489338 0.500001 0.041 Uiso 1 2 calc R U P . .
C4 C 0.1447(5) 0.6216(5) 0.4680(3) 0.0368(11) Uani 1 1 d . . . . .
H4A H 0.113975 0.698812 0.435983 0.044 Uiso 1 1 calc R U . . .
H4B H 0.069573 0.560999 0.474691 0.044 Uiso 1 1 calc R U . . .
C1 C 0.2360(4) 0.3162(5) 0.4771(3) 0.0311(10) Uani 1 1 d . . . . .
H1 H 0.149873 0.296322 0.458435 0.037 Uiso 1 1 calc R U . . .
C3 C 0.2549(5) 0.5516(5) 0.4179(3) 0.0408(12) Uani 1 1 d . . . . .
H3A H 0.220557 0.525020 0.362493 0.049 Uiso 1 1 calc R U . . .
H3B H 0.328300 0.613479 0.408668 0.049 Uiso 1 1 calc R U . . .
C5 C 0.1914(5) 0.6667(5) 0.5553(3) 0.0445(12) Uani 1 1 d . . . . .
H5A H 0.225804 0.590608 0.586883 0.053 Uiso 1 1 calc R U . . .
H5B H 0.263031 0.731494 0.549093 0.053 Uiso 1 1 calc R U . . .

loop_
_atom_site_aniso_label
_atom_site_aniso_U_11
_atom_site_aniso_U_22
_atom_site_aniso_U_33
_atom_site_aniso_U_23
_atom_site_aniso_U_13
_atom_site_aniso_U_12
Br1 0.0479(3) 0.0531(3) 0.0390(2) -0.0038(3) 0.0057(3) 0.0070(3)
Br2 0.0524(3) 0.0524(3) 0.0667(5) 0.0131(3) -0.0131(3) 0.0073(4)
N1 0.030(2) 0.030(2) 0.0300(18) 0.0001(16) 0.0034(18) 0.0000(18)
N2 0.063(3) 0.037(2) 0.034(2) -0.0031(19) 0.002(2) 0.008(2)
C2 0.028(2) 0.028(2) 0.045(4) -0.004(2) 0.004(2) -0.003(3)
C4 0.038(3) 0.035(3) 0.038(2) 0.003(2) 0.000(2) 0.009(2)
C1 0.028(2) 0.034(3) 0.031(2) -0.003(2) -0.0002(19) -0.004(2)
C3 0.045(3) 0.039(3) 0.038(2) 0.010(2) 0.005(2) 0.005(2)
C5 0.047(3) 0.044(3) 0.043(3) -0.003(3) 0.000(3) 0.010(3)

loop_
_atom_type_symbol
_atom_type_description
_atom_type_scat_dispersion_real
_atom_type_scat_dispersion_imag
_atom_type_scat_source
C C 0.0033 0.0016 'International Tables Vol C Tables 4.2.6.8 and 6.1.1.4'
H H 0.0000 0.0000 'International Tables Vol C Tables 4.2.6.8 and 6.1.1.4'
N N 0.0061 0.0033 'International Tables Vol C Tables 4.2.6.8 and 6.1.1.4'
Br Br -0.2901 2.4595 'International Tables Vol C Tables 4.2.6.8 and 6.1.1.4'

loop_
_geom_angle_atom_site_label_1
_geom_angle_atom_site_label_2
_geom_angle_atom_site_label_3
_geom_angle
_geom_angle_site_symmetry_1
_geom_angle_site_symmetry_3
_geom_angle_publ_flag
C2 N1 C1 108.3(4) . . ?
C2 N1 C3 125.1(4) . . ?
C1 N1 C3 126.6(4) . . ?
H2A N2 H2B 109.5 . . ?
H2A N2 H2C 109.5 . . ?
H2B N2 H2C 109.5 . . ?
C5 N2 H2A 109.5 . . ?
C5 N2 H2B 109.5 . . ?
C5 N2 H2C 109.5 . . ?
N1 C2 N1 108.9(6) . 7_556 ?
N1 C2 H2 125.5 . . ?
N1 C2 H2 125.5 7_556 . ?
H4A C4 H4B 107.9 . . ?
C3 C4 H4A 109.1 . . ?
C3 C4 H4B 109.1 . . ?
C5 C4 H4A 109.1 . . ?
C5 C4 H4B 109.1 . . ?
C5 C4 C3 112.3(4) . . ?
N1 C1 H1 126.4 . . ?
C1 C1 N1 107.3(2) 7_556 . ?
C1 C1 H1 126.4 7_556 . ?
N1 C3 C4 111.7(4) . . ?
N1 C3 H3A 109.3 . . ?
N1 C3 H3B 109.3 . . ?
C4 C3 H3A 109.3 . . ?
C4 C3 H3B 109.3 . . ?
H3A C3 H3B 107.9 . . ?
N2 C5 C4 109.9(4) . . ?
N2 C5 H5A 109.7 . . ?
N2 C5 H5B 109.7 . . ?
C4 C5 H5A 109.7 . . ?
C4 C5 H5B 109.7 . . ?
H5A C5 H5B 108.2 . . ?

loop_
_geom_bond_atom_site_label_1
_geom_bond_atom_site_label_2
_geom_bond_distance
_geom_bond_site_symmetry_2
_geom_bond_publ_flag
N1 C2 1.325(5) . ?
N1 C1 1.374(6) . ?
N1 C3 1.462(5) . ?
N2 H2A 0.8900 . ?
N2 H2B 0.8900 . ?
N2 H2C 0.8900 . ?
N2 C5 1.486(6) . ?
C2 H2 0.9300 . ?
C4 H4A 0.9700 . ?
C4 H4B 0.9700 . ?
C4 C3 1.522(6) . ?
C4 C5 1.511(6) . ?
C1 C1 1.341(9) 7_556 ?
C1 H1 0.9300 . ?
C3 H3A 0.9700 . ?
C3 H3B 0.9700 . ?
C5 H5A 0.9700 . ?
C5 H5B 0.9700 . ?

loop_
_geom_torsion_atom_site_label_1
_geom_torsion_atom_site_label_2
_geom_torsion_atom_site_label_3
_geom_torsion_atom_site_label_4
_geom_torsion
_geom_torsion_site_symmetry_1
_geom_torsion_site_symmetry_2
_geom_torsion_site_symmetry_3
_geom_torsion_site_symmetry_4
_geom_torsion_publ_flag
C2 N1 C1 C1 -0.4(6) . . . 7_556 ?
C2 N1 C3 C4 -108.7(4) . . . . ?
C1 N1 C2 N1 0.1(2) . . . 7_556 ?
C1 N1 C3 C4 68.5(6) . . . . ?
C3 N1 C2 N1 177.8(4) . . . 7_556 ?
C3 N1 C1 C1 -178.0(4) . . . 7_556 ?
C3 C4 C5 N2 -177.1(4) . . . . ?
C5 C4 C3 N1 59.3(5) . . . . ?
